data_7245135
loop_
_publ_author_name
'Abodo Onambele, Liliane'
'Hoffmann, Natalie'
'Kater, Lisa'
'Hemmersbach, Lars'
'Neud\"orfl, J\"org-Martin'
'Sitnikov, Nikolay'
'Kater, Benjamin'
'Frias, Corazon'
'Schmalz, Hans G\"unther'
'Prokop, Aram'

_publ_section_title
;
 An organometallic analogue of combretastatin A-4 and its
 apoptosis-inducing effects on lymphoma, leukemia and other tumor cells in
 vitro
;
_journal_name_full 'RSC Medicinal Chemistry'
_journal_paper_doi 10.1039/D2MD00144F
_journal_year 2022
_chemical_formula_moiety 'C23 H16 Co2 O9'
_chemical_formula_sum 'C23 H16 Co2 O9'
_chemical_formula_weight 554.22
_space_group_crystal_system triclinic
_space_group_IT_number 2
_space_group_name_Hall '-P 1'
_space_group_name_H-M_alt 'P -1'
_atom_sites_solution_hydrogens geom
_audit_creation_method SHELXL-2018/3
_audit_update_record
;
2022-01-25 deposited with the CCDC.	2022-06-29 downloaded from the CCDC.
;
_cell_angle_alpha 85.039(15)
_cell_angle_beta 72.36(2)
_cell_angle_gamma 86.48(3)
_cell_formula_units_Z 2
_cell_length_a 8.356(3)
_cell_length_b 11.050(5)
_cell_length_c 13.470(5)
_cell_measurement_reflns_used 2578
_cell_measurement_temperature 100(2)
_cell_measurement_theta_max 24.998
_cell_measurement_theta_min 2.525
_cell_volume 1180.0(8)
_computing_cell_refinement 'Nonius DENZO (Otwinowski, Minor 1997)'
_computing_data_collection 'Nonius COLLECT'
_computing_data_reduction 'Nonius DENZO (Otwinowski, Minor 1997)'
_computing_molecular_graphics 'SCHAKAL99 (E. Keller 1999)'
_computing_publication_material 'PLATON (A. L. Spek 1980-2017)'
_computing_structure_refinement
;
SHELXL-2014/7 (Sheldrick, 2014)
SHELXLE (C. B. Huebschle 2016)'
;
_computing_structure_solution 'SHELXS  (Sheldrick, 2015)'
_diffrn_ambient_temperature 100(2)
_diffrn_measured_fraction_theta_full 0.539
_diffrn_measured_fraction_theta_max 0.539
_diffrn_measurement_device_type Nonius-KappaCCD
_diffrn_measurement_method '\f and \w scans'
_diffrn_radiation_type MoK\a
_diffrn_radiation_wavelength 0.71073
_diffrn_reflns_av_R_equivalents 0.0321
_diffrn_reflns_av_unetI/netI 0.0966
_diffrn_reflns_Laue_measured_fraction_full 0.539
_diffrn_reflns_Laue_measured_fraction_max 0.539
_diffrn_reflns_limit_h_max 9
_diffrn_reflns_limit_h_min -7
_diffrn_reflns_limit_k_max 13
_diffrn_reflns_limit_k_min -5
_diffrn_reflns_limit_l_max 12
_diffrn_reflns_limit_l_min -15
_diffrn_reflns_number 2578
_diffrn_reflns_point_group_measured_fraction_full 0.539
_diffrn_reflns_point_group_measured_fraction_max 0.539
_diffrn_reflns_theta_full 24.998
_diffrn_reflns_theta_max 24.998
_diffrn_reflns_theta_min 2.525
_diffrn_source 'sealed tube'
_exptl_absorpt_coefficient_mu 1.455
_exptl_absorpt_correction_type none
_exptl_crystal_colour red
_exptl_crystal_density_diffrn 1.560
_exptl_crystal_description prism
_exptl_crystal_F_000 560
_exptl_crystal_size_max 0.300
_exptl_crystal_size_mid 0.200
_exptl_crystal_size_min 0.100
_refine_diff_density_max 0.242
_refine_diff_density_min -0.201
_refine_diff_density_rms 0.042
_refine_ls_extinction_method none
_refine_ls_goodness_of_fit_ref 0.861
_refine_ls_hydrogen_treatment constr
_refine_ls_matrix_type full
_refine_ls_number_parameters 310
_refine_ls_number_reflns 2228
_refine_ls_number_restraints 0
_refine_ls_restrained_S_all 0.861
_refine_ls_R_factor_all 0.0932
_refine_ls_R_factor_gt 0.0416
_refine_ls_shift/su_max 0.003
_refine_ls_shift/su_mean 0.000
_refine_ls_structure_factor_coef Fsqd
_refine_ls_weighting_details 'w=1/[\s^2^(Fo^2^)+(0.0299P)^2^] where P=(Fo^2^+2Fc^2^)/3'
_refine_ls_weighting_scheme calc
_refine_ls_wR_factor_gt 0.0777
_refine_ls_wR_factor_ref 0.0894
_reflns_Friedel_coverage 0.000
_reflns_number_gt 1214
_reflns_number_total 2228
_reflns_threshold_expression 'I > 2\s(I)'
_cod_data_source_file d2md00144f2.cif
_cod_data_source_block naho27-vor
_cod_original_cell_volume 1180.1(8)
_cod_database_code 7245135
_shelx_shelxl_version_number 2018/3
_shelx_space_group_comment
;
The symmetry employed for this shelxl refinement is uniquely defined
by the following loop, which should always be used as a source of
symmetry information in preference to the above space-group names.
They are only intended as comments.
;
_shelx_estimated_absorpt_t_min 0.669
_shelx_estimated_absorpt_t_max 0.868

loop_
_space_group_symop_operation_xyz
'x, y, z'
'-x, -y, -z'

loop_
_atom_site_label
_atom_site_type_symbol
_atom_site_fract_x
_atom_site_fract_y
_atom_site_fract_z
_atom_site_U_iso_or_equiv
_atom_site_adp_type
_atom_site_occupancy
_atom_site_site_symmetry_order
_atom_site_calc_flag
_atom_site_refinement_flags_posn
_atom_site_refinement_flags_adp
_atom_site_refinement_flags_occupancy
_atom_site_disorder_assembly
_atom_site_disorder_group
Co1 Co 0.39167(9) 0.73018(10) 0.60003(6) 0.0586(4) Uani 1 1 d . . . . .
Co2 Co 0.55568(9) 0.79849(10) 0.70744(7) 0.0595(4) Uani 1 1 d . . . . .
C2 C 0.5387(8) 0.5148(7) 0.7190(5) 0.051(2) Uani 1 1 d . . . . .
C3 C 0.4739(7) 0.6354(7) 0.7088(5) 0.054(2) Uani 1 1 d . . . . .
O3 O 0.0282(5) 0.6196(6) 1.1177(3) 0.081(2) Uani 1 1 d . . . . .
C8 C -0.0478(7) 0.8525(8) 0.9316(6) 0.064(3) Uani 1 1 d . . . . .
C9 C 0.7028(7) 0.4784(7) 0.6595(5) 0.056(2) Uani 1 1 d . . . . .
H9 H 0.768419 0.535047 0.608645 0.068 Uiso 1 1 calc R U . . .
O2 O -0.1489(6) 0.9450(6) 0.9161(4) 0.086(2) Uani 1 1 d . . . . .
C11 C 0.4825(12) 0.9525(10) 0.7088(9) 0.097(4) Uani 1 1 d . . . . .
C12 C 0.7679(8) 0.3678(8) 0.6724(5) 0.065(3) Uani 1 1 d . . . . .
H12 H 0.879930 0.348693 0.632221 0.078 Uiso 1 1 calc R U . . .
C13 C 0.1846(7) 0.6627(7) 0.9368(5) 0.056(3) Uani 1 1 d . . . . .
H13 H 0.265094 0.598988 0.939519 0.068 Uiso 1 1 calc R U . . .
C14 C 0.0814(8) 0.8224(7) 0.8394(5) 0.056(2) Uani 1 1 d . . . . .
H14 H 0.086115 0.865453 0.774454 0.067 Uiso 1 1 calc R U . . .
C15 C 0.6784(9) 0.2802(8) 0.7421(6) 0.066(3) Uani 1 1 d . . . . .
C16 C -0.0597(8) 0.7807(8) 1.0216(5) 0.070(3) Uani 1 1 d . . . . .
H16 H -0.148679 0.796641 1.082901 0.084 Uiso 1 1 calc R U . . .
C17 C 0.4487(7) 0.4232(8) 0.7863(6) 0.066(3) Uani 1 1 d . . . . .
H17 H 0.334234 0.439775 0.823482 0.079 Uiso 1 1 calc R U . . .
C18 C -0.2701(8) 0.9916(8) 1.0070(6) 0.086(3) Uani 1 1 d . . . . .
H18A H -0.361102 0.934632 1.034765 0.129 Uiso 1 1 calc R U . . .
H18B H -0.316422 1.070609 0.987579 0.129 Uiso 1 1 calc R U . . .
H18C H -0.215115 1.001302 1.060467 0.129 Uiso 1 1 calc R U . . .
O1 O 0.7343(6) 0.1690(5) 0.7638(4) 0.092(2) Uani 1 1 d . . . . .
C22 C 0.1973(7) 0.7328(7) 0.8440(5) 0.055(3) Uani 1 1 d . . . . .
O5 O 0.6721(6) 0.6847(7) 0.4112(4) 0.112(3) Uani 1 1 d . . . . .
C26 C 0.5635(8) 0.7007(10) 0.4813(6) 0.088(4) Uani 1 1 d . . . . .
C28 C 0.2362(8) 0.6296(8) 0.5935(5) 0.070(3) Uani 1 1 d . . . . .
C30 C 0.0529(8) 0.6869(8) 1.0253(6) 0.064(3) Uani 1 1 d . . . . .
C33 C 0.1317(8) 0.5138(8) 1.1223(5) 0.081(3) Uani 1 1 d . . . . .
H33A H 0.127179 0.460452 1.068871 0.121 Uiso 1 1 calc R U . . .
H33B H 0.091612 0.470795 1.191503 0.121 Uiso 1 1 calc R U . . .
H33C H 0.247860 0.537144 1.109774 0.121 Uiso 1 1 calc R U . . .
C35 C 0.5159(8) 0.3136(8) 0.8009(6) 0.074(3) Uani 1 1 d . . . . .
H35 H 0.451888 0.256716 0.852311 0.088 Uiso 1 1 calc R U . . .
C37 C 0.9012(9) 0.1354(9) 0.7082(6) 0.120(4) Uani 1 1 d . . . . .
H37A H 0.917866 0.150804 0.633119 0.179 Uiso 1 1 calc R U . . .
H37B H 0.922435 0.048740 0.724154 0.179 Uiso 1 1 calc R U . . .
H37C H 0.979253 0.183265 0.728926 0.179 Uiso 1 1 calc R U . . .
C39 C 0.5973(7) 0.7721(7) 0.8295(6) 0.070(3) Uani 1 1 d . . . . .
C45 C 0.3448(8) 0.7105(7) 0.7489(5) 0.051(2) Uani 1 1 d . . . . .
O1A O 0.6143(6) 0.7449(6) 0.9088(4) 0.107(3) Uani 1 1 d . . . . .
O2A O 0.1333(6) 0.5666(6) 0.5984(4) 0.095(2) Uani 1 1 d . . . . .
O2B O 0.2422(7) 0.9610(6) 0.5441(5) 0.121(3) Uani 1 1 d . . . . .
O3B O 0.8982(5) 0.7981(6) 0.5642(4) 0.114(3) Uani 1 1 d . . . . .
C5A C 0.2995(9) 0.8724(9) 0.5668(6) 0.074(3) Uani 1 1 d . . . . .
O1B O 0.4290(9) 1.0493(7) 0.7092(7) 0.117(3) Uani 1 1 d . . . . .
C1C C 0.7672(8) 0.7974(8) 0.6175(6) 0.080(3) Uani 1 1 d . . . . .

loop_
_atom_site_aniso_label
_atom_site_aniso_U_11
_atom_site_aniso_U_22
_atom_site_aniso_U_33
_atom_site_aniso_U_23
_atom_site_aniso_U_13
_atom_site_aniso_U_12
Co1 0.0623(5) 0.0576(9) 0.0507(6) -0.0100(7) -0.0107(5) 0.0151(6)
Co2 0.0551(5) 0.0530(9) 0.0642(6) -0.0111(7) -0.0075(5) 0.0027(6)
C2 0.052(4) 0.058(6) 0.047(4) -0.002(5) -0.021(3) 0.002(4)
C3 0.044(4) 0.059(7) 0.049(4) -0.001(5) -0.004(4) 0.011(4)
O3 0.078(3) 0.103(6) 0.051(3) 0.001(4) -0.004(3) 0.005(3)
C8 0.042(4) 0.075(8) 0.067(5) -0.006(6) -0.007(4) 0.011(4)
C9 0.060(4) 0.047(6) 0.048(4) -0.001(5) 0.001(4) 0.010(4)
O2 0.070(3) 0.082(5) 0.086(4) -0.013(4) 0.002(3) 0.029(3)
C11 0.101(6) 0.084(9) 0.111(7) 0.025(10) -0.043(6) -0.026(7)
C12 0.059(4) 0.068(8) 0.058(5) -0.001(6) -0.006(4) 0.017(5)
C13 0.058(4) 0.061(7) 0.050(4) -0.005(5) -0.017(4) 0.002(4)
C14 0.063(4) 0.051(6) 0.054(4) -0.013(5) -0.016(4) 0.001(4)
C15 0.078(5) 0.048(7) 0.063(5) -0.004(6) -0.008(4) 0.014(5)
C16 0.057(4) 0.090(8) 0.054(5) -0.007(6) 0.000(4) -0.012(5)
C17 0.052(4) 0.054(7) 0.079(5) -0.008(6) -0.003(4) 0.005(5)
C18 0.066(4) 0.061(8) 0.114(6) -0.042(7) -0.001(5) 0.028(5)
O1 0.094(3) 0.053(5) 0.102(4) 0.002(4) 0.004(3) 0.032(3)
C22 0.044(4) 0.062(7) 0.059(5) -0.005(5) -0.016(4) -0.002(4)
O5 0.104(4) 0.144(8) 0.069(4) -0.028(5) 0.002(3) 0.037(5)
C26 0.075(5) 0.124(11) 0.061(5) 0.011(7) -0.020(4) 0.014(6)
C28 0.068(5) 0.080(8) 0.052(4) -0.008(5) -0.006(4) 0.008(5)
C30 0.052(4) 0.080(9) 0.054(5) -0.001(6) -0.010(4) -0.002(5)
C33 0.089(5) 0.082(8) 0.072(5) 0.004(6) -0.029(4) 0.005(5)
C35 0.063(4) 0.056(7) 0.080(5) 0.006(6) 0.006(4) 0.006(5)
C37 0.125(6) 0.092(10) 0.097(6) 0.002(7) 0.016(5) 0.073(6)
C39 0.059(4) 0.067(7) 0.089(6) -0.014(6) -0.027(4) 0.000(4)
C45 0.055(4) 0.046(6) 0.054(5) -0.001(5) -0.021(4) -0.002(4)
O1A 0.117(4) 0.127(7) 0.096(4) -0.024(4) -0.058(4) -0.004(4)
O2A 0.089(3) 0.100(6) 0.097(4) -0.018(4) -0.024(3) -0.011(4)
O2B 0.134(4) 0.087(6) 0.126(5) 0.019(5) -0.031(4) 0.035(4)
O3B 0.067(3) 0.109(7) 0.131(5) 0.002(5) 0.018(3) 0.005(4)
C5A 0.088(5) 0.072(8) 0.057(5) -0.006(6) -0.015(4) 0.005(5)
O1B 0.150(5) 0.064(6) 0.136(5) -0.018(6) -0.039(4) 0.008(6)
C1C 0.066(4) 0.075(8) 0.091(6) 0.013(6) -0.014(4) -0.009(5)

loop_
_atom_type_symbol
_atom_type_description
_atom_type_scat_dispersion_real
_atom_type_scat_dispersion_imag
_atom_type_scat_source
C C 0.0033 0.0016 'International Tables Vol C Tables 4.2.6.8 and 6.1.1.4'
H H 0.0000 0.0000 'International Tables Vol C Tables 4.2.6.8 and 6.1.1.4'
O O 0.0106 0.0060 'International Tables Vol C Tables 4.2.6.8 and 6.1.1.4'
Co Co 0.3494 0.9721 'International Tables Vol C Tables 4.2.6.8 and 6.1.1.4'

loop_
_geom_angle_atom_site_label_1
_geom_angle_atom_site_label_2
_geom_angle_atom_site_label_3
_geom_angle
_geom_angle_site_symmetry_1
_geom_angle_site_symmetry_3
_geom_angle_publ_flag
C28 Co1 C5A 99.9(3) . . ?
C28 Co1 C26 102.1(4) . . ?
C5A Co1 C26 103.7(3) . . ?
C28 Co1 C45 95.9(3) . . ?
C5A Co1 C45 108.7(4) . . ?
C26 Co1 C45 139.4(3) . . ?
C28 Co1 C3 98.9(3) . . ?
C5A Co1 C3 144.7(4) . . ?
C26 Co1 C3 101.2(3) . . ?
C45 Co1 C3 39.6(3) . . ?
C28 Co1 Co2 146.1(2) . . ?
C5A Co1 Co2 100.2(3) . . ?
C26 Co1 Co2 99.3(2) . . ?
C45 Co1 Co2 51.68(18) . . ?
C3 Co1 Co2 51.0(2) . . ?
C11 Co2 C39 102.7(4) . . ?
C11 Co2 C1C 105.9(4) . . ?
C39 Co2 C1C 101.2(3) . . ?
C11 Co2 C3 139.9(3) . . ?
C39 Co2 C3 95.0(3) . . ?
C1C Co2 C3 105.5(4) . . ?
C11 Co2 C45 102.3(3) . . ?
C39 Co2 C45 96.1(2) . . ?
C1C Co2 C45 142.5(4) . . ?
C3 Co2 C45 39.4(3) . . ?
C11 Co2 Co1 97.1(3) . . ?
C39 Co2 Co1 143.8(2) . . ?
C1C Co2 Co1 102.1(3) . . ?
C3 Co2 Co1 52.07(17) . . ?
C45 Co2 Co1 49.79(19) . . ?
C17 C2 C9 114.6(7) . . ?
C17 C2 C3 123.7(6) . . ?
C9 C2 C3 121.7(5) . . ?
C45 C3 C2 143.3(5) . . ?
C45 C3 Co2 70.6(5) . . ?
C2 C3 Co2 135.4(4) . . ?
C45 C3 Co1 67.2(4) . . ?
C2 C3 Co1 134.1(6) . . ?
Co2 C3 Co1 77.0(2) . . ?
C30 O3 C33 119.0(6) . . ?
O2 C8 C16 128.3(7) . . ?
O2 C8 C14 113.7(6) . . ?
C16 C8 C14 117.9(8) . . ?
C12 C9 C2 122.2(6) . . ?
C12 C9 H9 118.9 . . ?
C2 C9 H9 118.9 . . ?
C8 O2 C18 117.5(6) . . ?
O1B C11 Co2 176.8(8) . . ?
C9 C12 C15 122.0(7) . . ?
C9 C12 H12 119.0 . . ?
C15 C12 H12 119.0 . . ?
C30 C13 C22 119.3(7) . . ?
C30 C13 H13 120.3 . . ?
C22 C13 H13 120.3 . . ?
C22 C14 C8 120.3(6) . . ?
C22 C14 H14 119.8 . . ?
C8 C14 H14 119.8 . . ?
O1 C15 C12 126.6(7) . . ?
O1 C15 C35 116.5(6) . . ?
C12 C15 C35 116.8(8) . . ?
C30 C16 C8 121.7(7) . . ?
C30 C16 H16 119.2 . . ?
C8 C16 H16 119.2 . . ?
C35 C17 C2 122.8(7) . . ?
C35 C17 H17 118.6 . . ?
C2 C17 H17 118.6 . . ?
O2 C18 H18A 109.5 . . ?
O2 C18 H18B 109.5 . . ?
H18A C18 H18B 109.5 . . ?
O2 C18 H18C 109.5 . . ?
H18A C18 H18C 109.5 . . ?
H18B C18 H18C 109.5 . . ?
C15 O1 C37 117.3(6) . . ?
C14 C22 C13 120.5(6) . . ?
C14 C22 C45 120.1(6) . . ?
C13 C22 C45 119.4(7) . . ?
O5 C26 Co1 177.1(8) . . ?
O2A C28 Co1 174.1(7) . . ?
O3 C30 C16 117.1(7) . . ?
O3 C30 C13 122.8(7) . . ?
C16 C30 C13 120.0(6) . . ?
O3 C33 H33A 109.5 . . ?
O3 C33 H33B 109.5 . . ?
H33A C33 H33B 109.5 . . ?
O3 C33 H33C 109.5 . . ?
H33A C33 H33C 109.5 . . ?
H33B C33 H33C 109.5 . . ?
C17 C35 C15 121.3(6) . . ?
C17 C35 H35 119.3 . . ?
C15 C35 H35 119.3 . . ?
O1 C37 H37A 109.5 . . ?
O1 C37 H37B 109.5 . . ?
H37A C37 H37B 109.5 . . ?
O1 C37 H37C 109.5 . . ?
H37A C37 H37C 109.5 . . ?
H37B C37 H37C 109.5 . . ?
O1A C39 Co2 172.9(7) . . ?
C3 C45 C22 144.5(6) . . ?
C3 C45 Co1 73.3(4) . . ?
C22 C45 Co1 137.2(4) . . ?
C3 C45 Co2 70.0(4) . . ?
C22 C45 Co2 125.0(6) . . ?
Co1 C45 Co2 78.5(2) . . ?
O2B C5A Co1 178.7(9) . . ?
O3B C1C Co2 178.2(8) . . ?

loop_
_geom_bond_atom_site_label_1
_geom_bond_atom_site_label_2
_geom_bond_distance
_geom_bond_site_symmetry_2
_geom_bond_publ_flag
Co1 C28 1.788(8) . ?
Co1 C5A 1.789(9) . ?
Co1 C26 1.835(9) . ?
Co1 C45 1.918(6) . ?
Co1 C3 1.993(6) . ?
Co1 Co2 2.4614(15) . ?
Co2 C11 1.773(12) . ?
Co2 C39 1.777(8) . ?
Co2 C1C 1.815(7) . ?
Co2 C3 1.963(8) . ?
Co2 C45 1.971(6) . ?
C2 C17 1.391(7) . ?
C2 C9 1.417(9) . ?
C2 C3 1.418(10) . ?
C3 C45 1.326(10) . ?
O3 C30 1.359(7) . ?
O3 C33 1.420(9) . ?
C8 O2 1.329(8) . ?
C8 C16 1.370(8) . ?
C8 C14 1.426(9) . ?
C9 C12 1.325(10) . ?
C9 H9 0.9500 . ?
O2 C18 1.444(9) . ?
C11 O1B 1.133(13) . ?
C12 C15 1.372(7) . ?
C12 H12 0.9500 . ?
C13 C30 1.389(9) . ?
C13 C22 1.391(7) . ?
C13 H13 0.9500 . ?
C14 C22 1.353(9) . ?
C14 H14 0.9500 . ?
C15 O1 1.329(9) . ?
C15 C35 1.395(10) . ?
C16 C30 1.365(10) . ?
C16 H16 0.9500 . ?
C17 C35 1.328(10) . ?
C17 H17 0.9500 . ?
C18 H18A 0.9800 . ?
C18 H18B 0.9800 . ?
C18 H18C 0.9800 . ?
O1 C37 1.413(8) . ?
C22 C45 1.510(10) . ?
O5 C26 1.112(7) . ?
C28 O2A 1.122(7) . ?
C33 H33A 0.9800 . ?
C33 H33B 0.9800 . ?
C33 H33C 0.9800 . ?
C35 H35 0.9500 . ?
C37 H37A 0.9800 . ?
C37 H37B 0.9800 . ?
C37 H37C 0.9800 . ?
C39 O1A 1.133(6) . ?
O2B C5A 1.124(9) . ?
O3B C1C 1.113(6) . ?

loop_
_geom_torsion_atom_site_label_1
_geom_torsion_atom_site_label_2
_geom_torsion_atom_site_label_3
_geom_torsion_atom_site_label_4
_geom_torsion
_geom_torsion_site_symmetry_1
_geom_torsion_site_symmetry_2
_geom_torsion_site_symmetry_3
_geom_torsion_site_symmetry_4
_geom_torsion_publ_flag
C17 C2 C3 C45 7.4(16) . . . . ?
C9 C2 C3 C45 -173.1(9) . . . . ?
C17 C2 C3 Co2 132.0(6) . . . . ?
C9 C2 C3 Co2 -48.5(11) . . . . ?
C17 C2 C3 Co1 -105.8(7) . . . . ?
C9 C2 C3 Co1 73.7(8) . . . . ?
C17 C2 C9 C12 -4.1(10) . . . . ?
C3 C2 C9 C12 176.3(8) . . . . ?
C16 C8 O2 C18 11.8(11) . . . . ?
C14 C8 O2 C18 -172.5(6) . . . . ?
C2 C9 C12 C15 2.1(12) . . . . ?
O2 C8 C14 C22 177.7(6) . . . . ?
C16 C8 C14 C22 -6.1(10) . . . . ?
C9 C12 C15 O1 -177.0(9) . . . . ?
C9 C12 C15 C35 -1.3(11) . . . . ?
O2 C8 C16 C30 178.9(8) . . . . ?
C14 C8 C16 C30 3.4(11) . . . . ?
C9 C2 C17 C35 5.9(11) . . . . ?
C3 C2 C17 C35 -174.6(8) . . . . ?
C12 C15 O1 C37 -1.7(12) . . . . ?
C35 C15 O1 C37 -177.3(7) . . . . ?
C8 C14 C22 C13 5.0(10) . . . . ?
C8 C14 C22 C45 -173.2(6) . . . . ?
C30 C13 C22 C14 -1.0(10) . . . . ?
C30 C13 C22 C45 177.2(6) . . . . ?
C33 O3 C30 C16 173.6(7) . . . . ?
C33 O3 C30 C13 -5.7(10) . . . . ?
C8 C16 C30 O3 -178.7(6) . . . . ?
C8 C16 C30 C13 0.5(12) . . . . ?
C22 C13 C30 O3 177.4(6) . . . . ?
C22 C13 C30 C16 -1.8(11) . . . . ?
C2 C17 C35 C15 -5.6(14) . . . . ?
O1 C15 C35 C17 179.2(8) . . . . ?
C12 C15 C35 C17 3.0(12) . . . . ?
C2 C3 C45 C22 20(2) . . . . ?
Co2 C3 C45 C22 -122.6(11) . . . . ?
Co1 C3 C45 C22 153.8(11) . . . . ?
C2 C3 C45 Co1 -134.2(12) . . . . ?
Co2 C3 C45 Co1 83.60(15) . . . . ?
C2 C3 C45 Co2 142.2(12) . . . . ?
Co1 C3 C45 Co2 -83.60(15) . . . . ?
C14 C22 C45 C3 -170.5(10) . . . . ?
C13 C22 C45 C3 11.3(14) . . . . ?
C14 C22 C45 Co1 -29.0(12) . . . . ?
C13 C22 C45 Co1 152.8(6) . . . . ?
C14 C22 C45 Co2 84.4(7) . . . . ?
C13 C22 C45 Co2 -93.8(8) . . . . ?
